data_2103754
loop_
_publ_author_name
'Yasui, Masanori'
'Ishikawa, Yoshimitsu'
'Ishida, Takayuki'
'Nogami, Takashi'
'Iwasaki, Fujiko'

_publ_section_title
;
 Bis(hfac)-copper(II) complexes bridged by pyrimidines showing magnetic
 interactions
;
_journal_issue 6
_journal_name_full 'Acta Crystallographica Section B'
_journal_page_first 772
_journal_page_last 779
_journal_paper_doi 10.1107/S0108768101013568
_journal_volume 57
_journal_year 2001
_chemical_formula_moiety 'Cu, 2(C5 H1 F6 O2), C8 H6 N2'
_chemical_formula_sum 'C18 H8 Cu F12 N2 O4'
_chemical_formula_weight 607.80
_chemical_name_common
;
bis(1,1,1,5,5,5-hexafluoropentane-2,4-dionato)-bis(quinazoline)copper(II)
;
_chemical_name_systematic
;
catena-bis(1,1,1,5,5,5-hexafluoropentane-2,4-dionato)[m-quinazoline-N1:N3]
copper(II)
;
_space_group_IT_number 14
_symmetry_cell_setting monoclinic
_symmetry_space_group_name_Hall '-P 2yn'
_symmetry_space_group_name_H-M 'P 1 21/n 1'
_cell_angle_alpha 90.00
_cell_angle_beta 102.464(12)
_cell_angle_gamma 90.00
_cell_formula_units_Z 4
_cell_length_a 12.300(2)
_cell_length_b 12.1233(18)
_cell_length_c 15.1545(19)
_cell_measurement_reflns_used 25
_cell_measurement_temperature 296
_cell_measurement_theta_max 17.3
_cell_measurement_theta_min 12.5
_cell_volume 2206.5(6)
_computing_cell_refinement 'AFC Diffractometer Control (Rigaku, 1994)'
_computing_data_collection 'AFC Diffractometer Control (Rigaku, 1994)'
_computing_data_reduction 'teXsan (MSC, 1992)'
_computing_molecular_graphics 'ORTEP II (Johnson,1976)'
_computing_publication_material 'SHELXL-97 (Sheldrick, 1997)'
_computing_structure_refinement 'SHELXL-97 (Sheldrick, 1997)'
_computing_structure_solution 'SAPI91 (Fan Hai-Fu, 1991)'
_diffrn_ambient_temperature 296
_diffrn_measured_fraction_theta_full .954
_diffrn_measured_fraction_theta_max .954
_diffrn_measurement_device_type 'Rigaku AFC7R'
_diffrn_measurement_method \w-2\q
_diffrn_radiation_monochromator graphite
_diffrn_radiation_source 'Rigaku rotating anode'
_diffrn_radiation_type 'Mo K\a'
_diffrn_radiation_wavelength .71073
_diffrn_reflns_av_R_equivalents .0512
_diffrn_reflns_av_sigmaI/netI .0484
_diffrn_reflns_limit_h_max 15
_diffrn_reflns_limit_h_min -15
_diffrn_reflns_limit_k_max 15
_diffrn_reflns_limit_k_min 0
_diffrn_reflns_limit_l_max 19
_diffrn_reflns_limit_l_min 0
_diffrn_reflns_number 5433
_diffrn_reflns_theta_full 27.50
_diffrn_reflns_theta_max 27.50
_diffrn_reflns_theta_min 2.57
_diffrn_standards_decay_% -.96
_diffrn_standards_interval_count 150
_diffrn_standards_number 3
_exptl_absorpt_coefficient_mu 1.120
_exptl_absorpt_correction_T_max .888
_exptl_absorpt_correction_T_min .827
_exptl_absorpt_correction_type psi-scan
_exptl_absorpt_process_details '(North, Phillips & Mathews, 1968)'
_exptl_crystal_colour green
_exptl_crystal_density_diffrn 1.830
_exptl_crystal_density_meas ?
_exptl_crystal_density_method .
_exptl_crystal_description pillar
_exptl_crystal_F_000 1196
_exptl_crystal_size_max .30
_exptl_crystal_size_mid .15
_exptl_crystal_size_min .10
_refine_diff_density_max .481
_refine_diff_density_min -.414
_refine_ls_extinction_method none
_refine_ls_goodness_of_fit_ref 1.023
_refine_ls_hydrogen_treatment refall
_refine_ls_matrix_type full
_refine_ls_number_parameters 369
_refine_ls_number_reflns 5063
_refine_ls_number_restraints 0
_refine_ls_restrained_S_all 1.023
_refine_ls_R_factor_all .1012
_refine_ls_R_factor_gt .0447
_refine_ls_shift/su_max .046
_refine_ls_shift/su_mean .004
_refine_ls_structure_factor_coef Fsqd
_refine_ls_weighting_details 'w=1/[\s^2^(Fo^2^)+(0.0757P)^2^+0.3712P] where P=(Fo^2^+2Fc^2^)/3'
_refine_ls_weighting_scheme calc
_refine_ls_wR_factor_ref .1622
_reflns_number_gt 2806
_reflns_number_total 5063
_reflns_threshold_expression >2sigma(I)
_cod_data_source_file oa0036.cif
_cod_data_source_block 3a
_cod_original_sg_symbol_H-M 'P 21/n       '
_cod_original_formula_sum 'C18 H8 Cu1 F12 N2 O4 '
_cod_database_code 2103754
_cod_database_fobs_code 2103754

loop_
_symmetry_equiv_pos_as_xyz
'x, y, z'
'-x+1/2, y+1/2, -z+1/2'
'-x, -y, -z'
'x-1/2, -y+1/2, z-1/2'

loop_
_atom_site_label
_atom_site_fract_x
_atom_site_fract_y
_atom_site_fract_z
_atom_site_U_iso_or_equiv
_atom_site_adp_type
_atom_site_calc_flag
_atom_site_refinement_flags
_atom_site_occupancy
_atom_site_type_symbol
Cu1 .0000 .0000 .0000 .05182(18) Uani d S 1 Cu
Cu2 .0000 .5000 .0000 .0666(2) Uani d S 1 Cu
O1 -.1147(2) .0926(2) .04080(18) .0660(7) Uani d . 1 O
O2 .0449(2) -.0637(2) .1295(2) .0771(8) Uani d . 1 O
O3 .1305(2) .5835(2) .06322(18) .0706(7) Uani d . 1 O
O4 -.0289(2) .4443(2) .11449(18) .0714(7) Uani d . 1 O
N1 .1125(3) .1413(3) .0221(2) .0738(9) Uani d . 1 N
N2 .1147(3) .3349(3) -.0067(2) .0712(9) Uani d . 1 N
C1 -.1463(3) .0831(3) .1133(3) .0621(9) Uani d . 1 C
C2 -.1055(4) .0129(3) .1848(3) .0704(11) Uani d . 1 C
C3 -.0145(4) -.0565(3) .1859(3) .0680(10) Uani d . 1 C
C4 -.2450(4) .1558(4) .1190(3) .0815(12) Uani d . 1 C
C5 .0159(5) -.1389(5) .2640(4) .0987(16) Uani d . 1 C
C6 .1671(3) .5834(3) .1465(3) .0623(9) Uani d . 1 C
C7 .1254(4) .5296(4) .2117(3) .0701(10) Uani d . 1 C
C8 .0297(3) .4662(3) .1909(3) .0628(9) Uani d . 1 C
C9 .2702(4) .6545(4) .1749(3) .0789(12) Uani d . 1 C
C10 -.0153(4) .4114(5) .2680(3) .0807(12) Uani d . 1 C
C11 .0676(4) .2444(3) .0110(3) .0716(11) Uani d . 1 C
C12 .2181(4) .1330(4) .0178(3) .0733(11) Uani d . 1 C
C13 .2782(3) .2223(4) -.0012(3) .0683(10) Uani d . 1 C
C14 .3911(4) .2125(6) -.0112(4) .0914(15) Uani d . 1 C
C15 .4419(4) .2996(6) -.0355(4) .1011(18) Uani d . 1 C
C16 .3862(5) .4017(6) -.0523(4) .0949(16) Uani d . 1 C
C17 .2781(4) .4173(4) -.0427(3) .0826(12) Uani d . 1 C
C18 .2250(3) .3251(3) -.0168(2) .0634(9) Uani d . 1 C
F1 -.3361(2) .1142(3) .0684(3) .1345(13) Uani d . 1 F
F2 -.2635(3) .1647(3) .2008(2) .1271(12) Uani d . 1 F
F3 -.2325(3) .2564(2) .0898(3) .1212(12) Uani d . 1 F
F4 -.0355(4) -.1231(3) .3286(2) .1571(17) Uani d . 1 F
F5 -.0062(5) -.2385(3) .2357(3) .1608(19) Uani d . 1 F
F6 .1234(4) -.1374(4) .2992(3) .1743(19) Uani d . 1 F
F7 .3532(3) .6159(3) .1431(3) .1376(14) Uani d . 1 F
F8 .3079(3) .6618(3) .2622(2) .1398(14) Uani d . 1 F
F9 .2542(3) .7545(2) .1436(3) .1342(14) Uani d . 1 F
F10 .0437(3) .4345(4) .3483(2) .1457(15) Uani d . 1 F
F11 -.1185(3) .4382(3) .2637(2) .1250(12) Uani d . 1 F
F12 -.0141(3) .3031(3) .2606(2) .1120(10) Uani d . 1 F
H2 -.132(4) .014(3) .233(3) .082(14) Uiso d . 1 H
H7 .156(5) .536(4) .265(4) .12(2) Uiso d . 1 H
H11 -.004(4) .249(3) .021(3) .092(17) Uiso d . 1 H
H12 .263(4) .063(4) .024(3) .104(16) Uiso d . 1 H
H14 .421(3) .139(3) .003(3) .059(11) Uiso d . 1 H
H15 .522(4) .295(4) -.039(3) .083(13) Uiso d . 1 H
H16 .407(5) .471(5) -.067(4) .12(2) Uiso d . 1 H
H17 .231(5) .486(4) -.051(4) .12(2) Uiso d . 1 H

loop_
_atom_site_aniso_label
_atom_site_aniso_U_11
_atom_site_aniso_U_22
_atom_site_aniso_U_33
_atom_site_aniso_U_12
_atom_site_aniso_U_13
_atom_site_aniso_U_23
Cu1 .0557(3) .0471(3) .0566(3) .0061(2) .0209(3) .0095(2)
Cu2 .0754(4) .0672(4) .0546(4) -.0275(3) .0083(3) .0110(3)
O1 .0692(16) .0571(14) .0780(18) .0017(12) .0299(13) .0117(13)
O2 .0759(18) .0762(18) .0862(19) .0142(14) .0328(15) .0158(15)
O3 .0721(16) .0730(16) .0634(17) -.0221(13) .0069(13) .0093(13)
O4 .0748(17) .0716(18) .0678(17) -.0171(14) .0155(14) .0136(13)
N1 .070(2) .074(2) .083(2) .0144(17) .0289(17) .0188(18)
N2 .066(2) .070(2) .082(2) -.0056(16) .0260(17) .0149(17)
C1 .059(2) .0543(19) .078(2) -.0065(16) .0255(18) -.0027(18)
C2 .078(3) .072(3) .069(2) .003(2) .033(2) .004(2)
C3 .088(3) .059(2) .060(2) .002(2) .023(2) .0011(18)
C4 .074(3) .076(3) .103(3) .005(2) .035(3) .001(3)
C5 .130(5) .094(4) .079(3) .036(3) .037(3) .018(3)
C6 .060(2) .057(2) .068(2) -.0017(17) .0088(17) .0023(18)
C7 .074(3) .077(3) .057(2) -.010(2) .009(2) .007(2)
C8 .069(2) .060(2) .061(2) .0071(18) .0180(18) .0103(18)
C9 .073(3) .085(3) .074(3) -.016(2) .005(2) .002(2)
C10 .078(3) .101(4) .067(3) .005(3) .026(2) .014(2)
C11 .070(3) .066(2) .087(3) -.003(2) .035(2) .018(2)
C12 .073(3) .084(3) .064(2) .009(2) .017(2) -.002(2)
C13 .063(2) .083(3) .060(2) -.004(2) .0134(18) -.015(2)
C14 .063(3) .112(4) .102(4) -.007(3) .024(3) -.032(3)
C15 .066(3) .143(5) .098(4) -.013(4) .028(3) -.036(4)
C16 .081(3) .127(5) .082(3) -.035(3) .028(3) -.005(3)
C17 .078(3) .095(3) .079(3) -.023(3) .027(2) .004(3)
C18 .063(2) .081(3) .0461(18) -.0127(19) .0114(16) .0005(18)
F1 .0642(16) .134(3) .199(4) .0149(17) .014(2) -.025(3)
F2 .132(3) .138(3) .134(3) .050(2) .078(2) .008(2)
F3 .132(3) .0713(18) .176(4) .0293(16) .068(2) .0216(18)
F4 .239(4) .159(3) .093(2) .083(3) .080(3) .053(2)
F5 .289(6) .071(2) .133(3) .026(2) .069(3) .0289(19)
F6 .149(4) .218(5) .139(3) .036(3) -.006(3) .073(3)
F7 .0783(19) .158(3) .185(4) -.029(2) .047(2) -.044(3)
F8 .120(3) .196(4) .088(2) -.073(3) -.0116(18) .000(2)
F9 .126(3) .084(2) .167(3) -.0404(17) -.026(2) .0224(19)
F10 .169(3) .207(4) .0620(17) -.065(3) .0278(19) .014(2)
F11 .107(2) .158(3) .131(3) .038(2) .071(2) .037(2)
F12 .131(3) .090(2) .126(2) .0050(19) .051(2) .0468(19)

loop_
_atom_type_symbol
_atom_type_description
_atom_type_scat_dispersion_real
_atom_type_scat_dispersion_imag
_atom_type_scat_source
Cu Cu .3201 1.2651 'International Tables Vol C Tables 4.2.6.8 and 6.1.1.4'
F F .0171 .0103 'International Tables Vol C Tables 4.2.6.8 and 6.1.1.4'
O O .0106 .0060 'International Tables Vol C Tables 4.2.6.8 and 6.1.1.4'
N N .0061 .0033 'International Tables Vol C Tables 4.2.6.8 and 6.1.1.4'
C C .0033 .0016 'International Tables Vol C Tables 4.2.6.8 and 6.1.1.4'
H H .0000 .0000 'International Tables Vol C Tables 4.2.6.8 and 6.1.1.4'

loop_
_geom_angle_atom_site_label_1
_geom_angle_atom_site_label_2
_geom_angle_atom_site_label_3
_geom_angle_site_symmetry_1
_geom_angle_site_symmetry_3
_geom_angle
_geom_angle_publ_flag
O1 Cu1 O1 . 3 180.0 no
O1 Cu1 O2 . . 88.73(11) yes
O1 Cu1 O2 . 3 91.27(11) yes
O1 Cu1 O2 3 . 91.27(11) no
O1 Cu1 O2 3 3 88.73(11) no
O1 Cu1 N1 . . 88.77(11) yes
O1 Cu1 N1 . 3 91.23(11) yes
O1 Cu1 N1 3 . 91.23(11) no
O1 Cu1 N1 3 3 88.77(11) no
O2 Cu1 O2 . 3 180.0 no
O2 Cu1 N1 . . 96.71(13) yes
O2 Cu1 N1 . 3 83.29(13) yes
O2 Cu1 N1 3 . 83.29(13) no
O2 Cu1 N1 3 3 96.72(13) no
N1 Cu1 N1 3 . 180.0 no
O3 Cu2 O3 . 3_565 180.0 no
O3 Cu2 O4 . . 91.78(11) yes
O3 Cu2 O4 . 3_565 88.22(11) yes
O3 Cu2 O4 3_565 . 88.22(11) no
O3 Cu2 O4 3_565 3_565 91.78(11) no
O3 Cu2 N2 . . 91.35(12) yes
O3 Cu2 N2 . 3_565 88.65(12) yes
O3 Cu2 N2 3_565 . 88.65(12) no
O3 Cu2 N2 3_565 3_565 91.35(12) no
O4 Cu2 O4 . 3_565 180.0 no
O4 Cu2 N2 . . 88.36(11) yes
O4 Cu2 N2 . 3_565 91.64(11) yes
O4 Cu2 N2 3_565 . 91.64(11) no
O4 Cu2 N2 3_565 3_565 88.36(11) no
N2 Cu2 N2 . 3_565 180.0 no
Cu1 O1 C1 . . 126.5(2) no
Cu1 O2 C3 . . 123.4(3) no
Cu2 O3 C6 . . 125.0(2) no
Cu2 O4 C8 . . 124.4(2) no
Cu1 N1 C11 . . 118.3(3) no
Cu1 N1 C12 . . 122.1(3) no
C11 N1 C12 . . 116.2(4) no
Cu2 N2 C11 . . 113.2(3) no
Cu2 N2 C18 . . 130.5(3) no
C11 N2 C18 . . 115.9(4) no
O1 C1 C2 . . 128.1(4) no
O1 C1 C4 . . 113.7(4) no
C2 C1 C4 . . 118.2(4) no
C1 C2 C3 . . 122.3(4) no
O2 C3 C2 . . 128.5(4) no
O2 C3 C5 . . 113.9(4) no
C2 C3 C5 . . 117.6(4) no
F1 C4 F2 . . 106.4(4) no
F1 C4 F3 . . 107.8(5) no
F2 C4 F3 . . 107.3(4) no
F1 C4 C1 . . 109.7(4) no
F2 C4 C1 . . 113.9(4) no
F3 C4 C1 . . 111.4(4) no
F4 C5 F5 . . 106.7(6) no
F4 C5 F6 . . 107.8(5) no
F5 C5 F6 . . 105.6(5) no
F4 C5 C3 . . 114.3(4) no
F5 C5 C3 . . 110.8(5) no
F6 C5 C3 . . 111.2(5) no
O3 C6 C7 . . 128.3(4) no
O3 C6 C9 . . 112.6(3) no
C7 C6 C9 . . 119.1(4) no
C6 C7 C8 . . 122.1(4) no
O4 C8 C7 . . 128.3(4) no
O4 C8 C10 . . 112.3(4) no
C7 C8 C10 . . 119.4(4) no
F7 C9 F8 . . 105.2(4) no
F7 C9 F9 . . 105.6(4) no
F8 C9 F9 . . 107.4(4) no
F7 C9 C6 . . 111.3(4) no
F8 C9 C6 . . 114.7(4) no
F9 C9 C6 . . 112.0(4) no
F10 C10 F11 . . 109.5(4) no
F10 C10 F12 . . 106.2(4) no
F11 C10 F12 . . 105.9(4) no
F10 C10 C8 . . 113.2(4) no
F11 C10 C8 . . 111.1(4) no
F12 C10 C8 . . 110.6(4) no
N1 C11 N2 . . 127.9(4) no
N1 C12 C13 . . 122.0(4) no
C12 C13 C14 . . 122.3(5) no
C12 C13 C18 . . 118.8(4) no
C14 C13 C18 . . 118.9(5) no
C13 C14 C15 . . 119.4(6) no
C14 C15 C16 . . 120.8(5) no
C15 C16 C17 . . 122.8(5) no
C16 C17 C18 . . 116.1(5) no
C13 C18 C17 . . 122.0(4) no
N2 C18 C13 . . 118.9(3) no
N2 C18 C17 . . 119.0(4) no
C1 C2 H2 . . 121(3) no
C3 C2 H2 . . 117(3) no
C6 C7 H7 . . 120(4) no
C8 C7 H7 . . 118(4) no
N2 C11 H11 . . 118(3) no
N1 C11 H11 . . 114(3) no
N1 C12 H12 . . 126(3) no
C13 C12 H12 . . 112(3) no
C15 C14 H14 . . 128(2) no
C13 C14 H14 . . 112(2) no
C14 C15 H15 . . 120(3) no
C16 C15 H15 . . 119(3) no
C17 C16 H16 . . 103(4) no
C15 C16 H16 . . 134(4) no
C16 C17 H17 . . 130(3) no
C18 C17 H17 . . 114(3) no

loop_
_geom_bond_atom_site_label_1
_geom_bond_atom_site_label_2
_geom_bond_site_symmetry_2
_geom_bond_distance
_geom_bond_publ_flag
Cu1 O1 . 2.002(2) yes
Cu1 O1 3 2.003(2) no
Cu1 O2 . 2.070(3) yes
Cu1 O2 3 2.070(3) no
Cu1 N1 . 2.182(4) yes
Cu1 N1 3 2.182(4) no
Cu2 O3 . 1.963(2) yes
Cu2 O3 3_565 1.963(2) no
Cu2 O4 . 1.965(3) yes
Cu2 O4 3_565 1.965(3) no
Cu2 N2 . 2.464(3) yes
Cu2 N2 3_565 2.464(3) no
O1 C1 . 1.247(4) yes
O2 C3 . 1.241(5) yes
O3 C6 . 1.245(4) yes
O4 C8 . 1.253(5) yes
N1 C11 . 1.363(5) yes
N2 C11 . 1.295(5) yes
N1 C12 . 1.318(5) yes
N2 C18 . 1.403(5) yes
C1 C2 . 1.384(6) no
C1 C4 . 1.518(5) no
C2 C3 . 1.398(6) no
C3 C5 . 1.532(6) no
C4 F2 . 1.313(6) no
C4 F1 . 1.315(5) no
C4 F3 . 1.317(5) no
C5 F5 . 1.291(7) no
C5 F4 . 1.290(6) no
C5 F6 . 1.314(7) no
C6 C7 . 1.373(6) no
C6 C9 . 1.516(6) no
C7 C8 . 1.384(6) no
C8 C10 . 1.546(6) no
C9 F7 . 1.306(6) no
C9 F8 . 1.307(5) no
C9 F9 . 1.301(5) no
C10 F10 . 1.306(5) no
C10 F11 . 1.298(5) no
C10 F12 . 1.318(6) no
C12 C13 . 1.376(6) no
C13 C18 . 1.404(6) no
C13 C14 . 1.434(6) no
C14 C15 . 1.319(8) no
C15 C16 . 1.412(8) no
C16 C17 . 1.382(7) no
C17 C18 . 1.393(6) no
C2 H2 . .87(5) no
C7 H7 . .82(6) no
C11 H11 . .93(4) no
C12 H12 . 1.01(5) no
C14 H14 . .97(4) no
C15 H15 . .99(4) no
C16 H16 . .93(6) no
C17 H17 . 1.01(5) no
